data_7011529
loop_
_publ_author_name
'Khan, Muhammad S.'
'Al-Mandhary, Muna R. A.'
'Al-Suti, Mohammad K.'
'Feeder, Neil'
'Nahar, Saifun'
'K\"ohler, Anna'
'Friend, Richard H.'
'Wilson, Paul J.'
'Raithby, Paul R.'

_publ_section_title
;
 Synthesis, characterisation and electronic properties of a series of
 platinum(ii) poly-ynes containing novel thienyl-pyridine linker groups
;
_journal_issue 12
_journal_name_full 'Journal of the Chemical Society, Dalton Transactions'
_journal_page_first 2441
_journal_paper_doi 10.1039/b201073a
_journal_year 2002
_chemical_formula_sum 'C23 H25 N S2 Si2'
_chemical_formula_weight 435.74
_chemical_name_systematic
; 
? 
;
_space_group_IT_number 14
_symmetry_cell_setting monoclinic
_symmetry_space_group_name_Hall '-P 2ybc'
_symmetry_space_group_name_H-M 'P 1 21/c 1'
_atom_sites_solution_hydrogens geom
_atom_sites_solution_primary direct
_atom_sites_solution_secondary difmap
_audit_creation_method SHELXL-97
_cell_angle_alpha 90.00
_cell_angle_beta 96.420(10)
_cell_angle_gamma 90.00
_cell_formula_units_Z 2
_cell_length_a 17.605(3)
_cell_length_b 5.744(2)
_cell_length_c 11.719(2)
_cell_measurement_reflns_used 3641
_cell_measurement_temperature 180(2)
_cell_measurement_theta_max 25.19
_cell_measurement_theta_min 2.33
_cell_volume 1177.6(5)
_computing_cell_refinement 'Rigaku Axis II control package'
_computing_data_collection 'Rigaku Axis II control package'
_computing_data_reduction TeXsan
_computing_molecular_graphics 'SHELXTL-PLUS (Sheldrick, 1991)'
_computing_publication_material 'SHELXL-97 (Sheldrick, 1997)'
_computing_structure_refinement 'SHELXL-97 (Sheldrick, 1997)'
_computing_structure_solution 'SHELXS-97 (Sheldrick, 1990)'
_diffrn_ambient_temperature 180(2)
_diffrn_measured_fraction_theta_full 0.855
_diffrn_measured_fraction_theta_max 0.855
_diffrn_measurement_device_type 'R-Axis IIc'
_diffrn_radiation_monochromator graphite
_diffrn_radiation_source 'rotating anode'
_diffrn_radiation_type MoK\a
_diffrn_radiation_wavelength 0.71073
_diffrn_reflns_av_R_equivalents 0.0627
_diffrn_reflns_av_sigmaI/netI 0.1217
_diffrn_reflns_limit_h_max 20
_diffrn_reflns_limit_h_min -21
_diffrn_reflns_limit_k_max 0
_diffrn_reflns_limit_k_min -6
_diffrn_reflns_limit_l_max 14
_diffrn_reflns_limit_l_min 0
_diffrn_reflns_number 3641
_diffrn_reflns_theta_full 25.19
_diffrn_reflns_theta_max 25.19
_diffrn_reflns_theta_min 2.33
_exptl_absorpt_coefficient_mu 0.337
_exptl_absorpt_correction_T_max 0.9671
_exptl_absorpt_correction_T_min 0.8770
_exptl_absorpt_correction_type 'Interframe scaling'
_exptl_crystal_colour yellow
_exptl_crystal_density_diffrn 1.229
_exptl_crystal_density_method 'not measured'
_exptl_crystal_description plate
_exptl_crystal_F_000 460
_exptl_crystal_size_max 0.40
_exptl_crystal_size_mid 0.25
_exptl_crystal_size_min 0.10
_refine_diff_density_max 0.268
_refine_diff_density_min -0.306
_refine_diff_density_rms 0.070
_refine_ls_extinction_coef 0.112(8)
_refine_ls_extinction_expression Fc^*^=kFc[1+0.001xFc^2^\l^3^/sin(2\q)]^-1/4^
_refine_ls_extinction_method SHELXL
_refine_ls_goodness_of_fit_ref 0.995
_refine_ls_hydrogen_treatment mixed
_refine_ls_matrix_type full
_refine_ls_number_parameters 131
_refine_ls_number_reflns 1999
_refine_ls_number_restraints 0
_refine_ls_restrained_S_all 0.995
_refine_ls_R_factor_all 0.0781
_refine_ls_R_factor_gt 0.0550
_refine_ls_shift/su_max 0.202
_refine_ls_shift/su_mean 0.028
_refine_ls_structure_factor_coef Fsqd
_refine_ls_weighting_details 'w=1/[\s^2^(Fo^2^)+(0.0511P)^2^+0.0000P] where P=(Fo^2^+2Fc^2^)/3'
_refine_ls_weighting_scheme calc
_refine_ls_wR_factor_gt 0.1255
_refine_ls_wR_factor_ref 0.1365
_reflns_number_gt 1397
_reflns_number_total 1999
_reflns_threshold_expression >2sigma(I)
_cod_data_source_file b201073a.txt
_cod_data_source_block pr9818
_cod_depositor_comments
;
The following automatic conversions were performed:
'_symmetry_cell_setting' value 'Monoclinic' changed to 'monoclinic'
according to '/home/saulius/struct/CIF-dictionaries/cif_core.dic'
dictionary named 'cif_core.dic' version 2.4.1 from 2010-06-29.

Automatic conversion script
Id: cif_fix_enum 1527 2010-12-29 10:47:43Z saulius 

The following automatic conversions were performed:

'_refine_ls_weighting_scheme' value 'calc
w=1/[\s^2^(Fo^2^)+(0.0511P)^2^+0.0000P] where P=(Fo^2^+2Fc^2^)/3' was
changed to 'calc'. New tag '_refine_ls_weighting_details' was
created. The value of the new tag was set to
'w=1/[\s^2^(Fo^2^)+(0.0511P)^2^+0.0000P] where P=(Fo^2^+2Fc^2^)/3'.

Automatic conversion script
Id: cif_fix_values 3143 2015-03-26 13:38:13Z robertas 
;
_cod_original_sg_symbol_H-M P21/c
_cod_database_code 7011529

loop_
_symmetry_equiv_pos_as_xyz
'x, y, z'
'-x, y+1/2, -z+1/2'
'-x, -y, -z'
'x, -y-1/2, z-1/2'

loop_
_atom_site_label
_atom_site_type_symbol
_atom_site_fract_x
_atom_site_fract_y
_atom_site_fract_z
_atom_site_U_iso_or_equiv
_atom_site_adp_type
_atom_site_occupancy
_atom_site_calc_flag
_atom_site_refinement_flags
_atom_site_disorder_assembly
_atom_site_disorder_group
S1 S 0.84409(5) 0.25963(14) 0.26071(7) 0.0468(3) Uani 1 d . . .
Si1 Si 0.64400(5) 0.57825(17) -0.10298(7) 0.0456(3) Uani 1 d . . .
C1 C 0.5831(2) 0.7411(7) -0.0109(3) 0.0653(11) Uani 1 d . . .
H1A H 0.5420 0.8199 -0.0594 0.078 Uiso 1 calc R . .
H1B H 0.6142 0.8569 0.0345 0.078 Uiso 1 calc R . .
H1C H 0.5610 0.6325 0.0408 0.078 Uiso 1 calc R . .
C2 C 0.6977(2) 0.7818(6) -0.1863(3) 0.0572(10) Uani 1 d . . .
H2A H 0.6621 0.8645 -0.2424 0.069 Uiso 1 calc R . .
H2B H 0.7344 0.6943 -0.2265 0.069 Uiso 1 calc R . .
H2C H 0.7252 0.8945 -0.1340 0.069 Uiso 1 calc R . .
C3 C 0.5863(2) 0.3782(7) -0.2023(3) 0.0660(11) Uani 1 d . . .
H3A H 0.5471 0.4673 -0.2497 0.079 Uiso 1 calc R . .
H3B H 0.5617 0.2615 -0.1578 0.079 Uiso 1 calc R . .
H3C H 0.6197 0.3002 -0.2519 0.079 Uiso 1 calc R . .
C4 C 0.7116(2) 0.4009(6) -0.0079(3) 0.0506(9) Uani 1 d . . .
C5 C 0.7555(2) 0.2844(6) 0.0541(3) 0.0485(8) Uani 1 d . . .
C6 C 0.8090(2) 0.1512(6) 0.1274(2) 0.0467(8) Uani 1 d . . .
C7 C 0.8399(2) -0.0625(6) 0.1090(3) 0.0526(9) Uani 1 d . . .
H7 H 0.8273 -0.1517 0.0412 0.063 Uiso 1 calc R . .
C8 C 0.8924(2) -0.1352(6) 0.2019(3) 0.0537(9) Uani 1 d . . .
H8 H 0.9188 -0.2795 0.2027 0.064 Uiso 1 calc R . .
C9 C 0.90187(18) 0.0199(5) 0.2905(3) 0.0440(8) Uani 1 d . . .
C10 C 0.95196(18) 0.0083(6) 0.3992(3) 0.0441(8) Uani 1 d . . .
C12 C 0.95706(19) 0.1950(6) 0.4695(3) 0.0564(9) Uani 0.50 d P . 1
H12 H 0.9275 0.3302 0.4495 0.068 Uiso 0.50 calc PR . 1
C11 C 0.9948(2) -0.1890(6) 0.4299(3) 0.0573(10) Uani 0.50 d P . 1
H11 H 0.9908 -0.3212 0.3809 0.069 Uiso 0.50 calc PR . 1
N1 N 0.95706(19) 0.1950(6) 0.4695(3) 0.0564(9) Uani 0.50 d P . 2
C11' C 0.9948(2) -0.1890(6) 0.4299(3) 0.0573(10) Uani 0.50 d P . 2
H11' H 0.9908 -0.3212 0.3809 0.069 Uiso 0.50 calc PR . 2

loop_
_atom_site_aniso_label
_atom_site_aniso_U_11
_atom_site_aniso_U_22
_atom_site_aniso_U_33
_atom_site_aniso_U_23
_atom_site_aniso_U_13
_atom_site_aniso_U_12
S1 0.0544(6) 0.0365(5) 0.0495(5) 0.0046(4) 0.0054(4) 0.0125(4)
Si1 0.0518(6) 0.0431(6) 0.0415(5) 0.0012(4) 0.0036(4) -0.0007(4)
C1 0.065(3) 0.076(3) 0.057(2) 0.0004(19) 0.0129(18) 0.008(2)
C2 0.070(3) 0.052(2) 0.0517(19) -0.0004(16) 0.0129(17) 0.0036(19)
C3 0.074(3) 0.057(2) 0.062(2) 0.0008(18) -0.0135(19) -0.002(2)
C4 0.057(2) 0.053(2) 0.0412(16) 0.0012(16) 0.0023(15) -0.0008(19)
C5 0.056(2) 0.048(2) 0.0415(17) -0.0016(15) 0.0071(15) -0.0061(18)
C6 0.052(2) 0.0431(19) 0.0459(17) 0.0044(15) 0.0097(14) 0.0002(17)
C7 0.059(2) 0.043(2) 0.0575(19) -0.0039(15) 0.0112(17) -0.0005(18)
C8 0.052(2) 0.039(2) 0.073(2) 0.0054(17) 0.0209(18) 0.0085(17)
C9 0.0421(19) 0.0350(17) 0.0563(18) 0.0091(15) 0.0124(15) 0.0087(15)
C10 0.0427(19) 0.0389(17) 0.0529(18) 0.0120(15) 0.0153(15) 0.0040(15)
C12 0.055(2) 0.0473(17) 0.068(2) 0.0172(16) 0.0140(17) 0.0169(16)
C11 0.063(3) 0.045(2) 0.066(2) 0.0140(17) 0.0155(19) 0.0187(19)
N1 0.055(2) 0.0473(17) 0.068(2) 0.0172(16) 0.0140(17) 0.0169(16)
C11' 0.063(3) 0.045(2) 0.066(2) 0.0140(17) 0.0155(19) 0.0187(19)

loop_
_atom_type_symbol
_atom_type_description
_atom_type_scat_dispersion_real
_atom_type_scat_dispersion_imag
_atom_type_scat_source
C C 0.0033 0.0016 'International Tables Vol C Tables 4.2.6.8 and 6.1.1.4'
H H 0.0000 0.0000 'International Tables Vol C Tables 4.2.6.8 and 6.1.1.4'
N N 0.0061 0.0033 'International Tables Vol C Tables 4.2.6.8 and 6.1.1.4'
Si Si 0.0817 0.0704 'International Tables Vol C Tables 4.2.6.8 and 6.1.1.4'
S S 0.1246 0.1234 'International Tables Vol C Tables 4.2.6.8 and 6.1.1.4'

loop_
_geom_angle_atom_site_label_1
_geom_angle_atom_site_label_2
_geom_angle_atom_site_label_3
_geom_angle
_geom_angle_site_symmetry_1
_geom_angle_site_symmetry_3
_geom_angle_publ_flag
C9 S1 C6 92.23(16) . . ?
C4 Si1 C2 109.53(17) . . ?
C4 Si1 C3 107.95(17) . . ?
C2 Si1 C3 109.68(17) . . ?
C4 Si1 C1 107.64(16) . . ?
C2 Si1 C1 110.52(18) . . ?
C3 Si1 C1 111.45(19) . . ?
Si1 C1 H1A 109.5 . . ?
Si1 C1 H1B 109.5 . . ?
H1A C1 H1B 109.5 . . ?
Si1 C1 H1C 109.5 . . ?
H1A C1 H1C 109.5 . . ?
H1B C1 H1C 109.5 . . ?
Si1 C2 H2A 109.5 . . ?
Si1 C2 H2B 109.5 . . ?
H2A C2 H2B 109.5 . . ?
Si1 C2 H2C 109.5 . . ?
H2A C2 H2C 109.5 . . ?
H2B C2 H2C 109.5 . . ?
Si1 C3 H3A 109.5 . . ?
Si1 C3 H3B 109.5 . . ?
H3A C3 H3B 109.5 . . ?
Si1 C3 H3C 109.5 . . ?
H3A C3 H3C 109.5 . . ?
H3B C3 H3C 109.5 . . ?
C5 C4 Si1 179.7(4) . . ?
C4 C5 C6 178.5(4) . . ?
C7 C6 C5 129.3(3) . . ?
C7 C6 S1 110.9(3) . . ?
C5 C6 S1 119.8(2) . . ?
C6 C7 C8 112.4(3) . . ?
C6 C7 H7 123.8 . . ?
C8 C7 H7 123.8 . . ?
C9 C8 C7 114.1(3) . . ?
C9 C8 H8 123.0 . . ?
C7 C8 H8 123.0 . . ?
C8 C9 C10 129.9(3) . . ?
C8 C9 S1 110.4(3) . . ?
C10 C9 S1 119.7(2) . . ?
C12 C10 C11 119.6(3) . . ?
C12 C10 C9 119.1(3) . . ?
C11 C10 C9 121.3(3) . . ?
C10 C12 C11 119.8(3) . 3_756 ?
C10 C12 H12 120.1 . . ?
C11 C12 H12 120.1 3_756 . ?
C12 C11 C10 120.6(3) 3_756 . ?
C12 C11 H11 119.7 3_756 . ?
C10 C11 H11 119.7 . . ?

loop_
_geom_bond_atom_site_label_1
_geom_bond_atom_site_label_2
_geom_bond_distance
_geom_bond_site_symmetry_2
_geom_bond_publ_flag
S1 C9 1.724(3) . ?
S1 C6 1.731(3) . ?
Si1 C4 1.844(4) . ?
Si1 C2 1.850(3) . ?
Si1 C3 1.855(4) . ?
Si1 C1 1.856(3) . ?
C1 H1A 0.9800 . ?
C1 H1B 0.9800 . ?
C1 H1C 0.9800 . ?
C2 H2A 0.9800 . ?
C2 H2B 0.9800 . ?
C2 H2C 0.9800 . ?
C3 H3A 0.9800 . ?
C3 H3B 0.9800 . ?
C3 H3C 0.9800 . ?
C4 C5 1.202(5) . ?
C5 C6 1.424(5) . ?
C6 C7 1.370(4) . ?
C7 C8 1.411(5) . ?
C7 H7 0.9500 . ?
C8 C9 1.365(4) . ?
C8 H8 0.9500 . ?
C9 C10 1.467(4) . ?
C10 C12 1.349(4) . ?
C10 C11 1.386(4) . ?
C12 C11 1.373(5) 3_756 ?
C12 H12 0.9500 . ?
C11 C12 1.373(5) 3_756 ?
C11 H11 0.9500 . ?

loop_
_geom_torsion_atom_site_label_1
_geom_torsion_atom_site_label_2
_geom_torsion_atom_site_label_3
_geom_torsion_atom_site_label_4
_geom_torsion
_geom_torsion_site_symmetry_1
_geom_torsion_site_symmetry_2
_geom_torsion_site_symmetry_3
_geom_torsion_site_symmetry_4
_geom_torsion_publ_flag
C2 Si1 C4 C5 -147(49) . . . . ?
C3 Si1 C4 C5 -28(49) . . . . ?
C1 Si1 C4 C5 93(49) . . . . ?
Si1 C4 C5 C6 172(100) . . . . ?
C4 C5 C6 C7 -118(13) . . . . ?
C4 C5 C6 S1 61(13) . . . . ?
C9 S1 C6 C7 1.1(3) . . . . ?
C9 S1 C6 C5 -178.5(3) . . . . ?
C5 C6 C7 C8 178.7(3) . . . . ?
S1 C6 C7 C8 -0.8(4) . . . . ?
C6 C7 C8 C9 0.0(4) . . . . ?
C7 C8 C9 C10 -178.6(3) . . . . ?
C7 C8 C9 S1 0.9(4) . . . . ?
C6 S1 C9 C8 -1.1(2) . . . . ?
C6 S1 C9 C10 178.4(3) . . . . ?
C8 C9 C10 C12 173.5(3) . . . . ?
S1 C9 C10 C12 -5.9(4) . . . . ?
C8 C9 C10 C11 -5.5(5) . . . . ?
S1 C9 C10 C11 175.1(2) . . . . ?
C11 C10 C12 C11 0.7(5) . . . 3_756 ?
C9 C10 C12 C11 -178.3(3) . . . 3_756 ?
C12 C10 C11 C12 -0.7(5) . . . 3_756 ?
C9 C10 C11 C12 178.3(3) . . . 3_756 ?
